data_1531379
loop_
_publ_author_name
'Gout, D.'
'Benbow, E.'
'Miller, G.J.'

_publ_section_title
;
 Structure and bonding consequences in the pseudo-binary system Ln5 Si3-x
 Mx (Ln = La, Ce or Nd; M = Ni or Co)
;
_journal_name_full 'Journal of Alloys Compd.'
_journal_page_first 153
_journal_page_last 164
_journal_volume 338
_journal_year 2002
_chemical_formula_sum 'La5 Ni0.129 Si2.871'
_space_group_IT_number 140
_symmetry_space_group_name_Hall '-I 4 2c'
_symmetry_space_group_name_H-M 'I 4/m c m'
_cell_angle_alpha 90
_cell_angle_beta 90
_cell_angle_gamma 90
_cell_formula_units_Z 4
_cell_length_a 7.923
_cell_length_b 7.923
_cell_length_c 14.198
_cell_volume 891.264
_citation_journal_id_ASTM JALCEU
_cod_data_source_file Gout_JALCEU_2002_470.cif
_cod_data_source_block La5Ni0.129Si2.871
_cod_original_cell_volume 891.2642
_cod_database_code 1531379

loop_
_symmetry_equiv_pos_as_xyz
x,y,z
-y,x,z
-x,-y,z
y,-x,z
x,-y,-z+1/2
y,x,-z+1/2
-x,y,-z+1/2
-y,-x,-z+1/2
-x,-y,-z
y,-x,-z
x,y,-z
-y,x,-z
-x,y,z-1/2
-y,-x,z-1/2
x,-y,z-1/2
y,x,z-1/2
x+1/2,y+1/2,z+1/2
-y+1/2,x+1/2,z+1/2
-x+1/2,-y+1/2,z+1/2
y+1/2,-x+1/2,z+1/2
x+1/2,-y+1/2,-z+1
y+1/2,x+1/2,-z+1
-x+1/2,y+1/2,-z+1
-y+1/2,-x+1/2,-z+1
-x+1/2,-y+1/2,-z+1/2
y+1/2,-x+1/2,-z+1/2
x+1/2,y+1/2,-z+1/2
-y+1/2,x+1/2,-z+1/2
-x+1/2,y+1/2,z
-y+1/2,-x+1/2,z
x+1/2,-y+1/2,z
y+1/2,x+1/2,z

loop_
_atom_site_label
_atom_site_type_symbol
_atom_site_fract_x
_atom_site_fract_y
_atom_site_fract_z
_atom_site_occupancy
_atom_site_U_iso_or_equiv
La1 La 0 0 0 1 0.0
Ni1 Ni 0.3882 0.8882 0 0.0645 0.0
Si2 Si 0.3882 0.8882 0 0.9355 0.0
La2 La 0.175 0.675 0.1465 1 0.0
Si1 Si 0 0 0.25 1 0.0
